data_7121226
loop_
_publ_author_name
'Borisova, Kseniya K.'
'Nikitina, Eugeniya V.'
'Novikov, Roman A.'
'Khrustalev, Victor N.'
'Dorovatovskii, Pavel V.'
'Zubavichus, Yan V.'
'Kuznetsov, Maxim L.'
'Zaytsev, Vladimir P.'
'Varlamov, Alexey V.'
'Zubkov, Fedor I.'

_publ_section_title
;
 Diels-Alder reactions between hexafluoro-2-butyne and bis-furyl dienes:
 kinetic versus thermodynamic control.
;
_journal_issue 23
_journal_name_full 'Chemical communications (Cambridge, England)'
_journal_page_first 2850
_journal_page_last 2853
_journal_paper_doi 10.1039/c7cc09466c
_journal_volume 54
_journal_year 2018
_chemical_formula_moiety 'C21 H17 F6 N O2'
_chemical_formula_sum 'C21 H17 F6 N O2'
_chemical_formula_weight 429.36
_space_group_crystal_system triclinic
_space_group_IT_number 2
_space_group_name_Hall '-P 1'
_space_group_name_H-M_alt 'P -1'
_symmetry_space_group_name_Hall '-P 1'
_symmetry_space_group_name_H-M 'P -1'
_atom_sites_solution_hydrogens geom
_atom_sites_solution_primary difmap
_atom_sites_solution_secondary difmap
_audit_creation_method SHELXL-2014/6
_audit_update_record
;
2017-08-22 deposited with the CCDC.
2018-01-24 downloaded from the CCDC.
;
_cell_angle_alpha 95.63(3)
_cell_angle_beta 93.85(3)
_cell_angle_gamma 103.51(3)
_cell_formula_units_Z 2
_cell_length_a 9.0952(18)
_cell_length_b 10.010(2)
_cell_length_c 10.595(2)
_cell_measurement_reflns_used 600
_cell_measurement_temperature 100(2)
_cell_measurement_theta_max 38.0
_cell_measurement_theta_min 3.8
_cell_volume 929.3(3)
_computing_cell_refinement iMosflm
_computing_data_collection Automar
_computing_data_reduction iMosflm
_computing_molecular_graphics 'Bruker SHELXTL'
_computing_publication_material 'Bruker SHELXTL'
_computing_structure_refinement 'SHELXL (Sheldrick, 2015)'
_computing_structure_solution 'SHELXT (Sheldrick 2015)'
_diffrn_ambient_temperature 100(2)
_diffrn_measured_fraction_theta_full 0.987
_diffrn_measured_fraction_theta_max 0.934
_diffrn_measurement_device_type 'MAR CCD'
_diffrn_measurement_method '/f scan'
_diffrn_radiation_type synchrotron
_diffrn_radiation_wavelength 0.96990
_diffrn_reflns_av_R_equivalents 0.0823
_diffrn_reflns_av_unetI/netI 0.1171
_diffrn_reflns_Laue_measured_fraction_full 0.987
_diffrn_reflns_Laue_measured_fraction_max 0.934
_diffrn_reflns_limit_h_max 11
_diffrn_reflns_limit_h_min -11
_diffrn_reflns_limit_k_max 12
_diffrn_reflns_limit_k_min -12
_diffrn_reflns_limit_l_max 13
_diffrn_reflns_limit_l_min -13
_diffrn_reflns_number 14805
_diffrn_reflns_point_group_measured_fraction_full 0.987
_diffrn_reflns_point_group_measured_fraction_max 0.934
_diffrn_reflns_theta_full 35.587
_diffrn_reflns_theta_max 38.365
_diffrn_reflns_theta_min 3.722
_exptl_absorpt_coefficient_mu 0.307
_exptl_absorpt_correction_T_max 0.960
_exptl_absorpt_correction_T_min 0.930
_exptl_absorpt_correction_type multi-scan
_exptl_absorpt_process_details 'Scala (Evans, 2005)'
_exptl_crystal_colour colourless
_exptl_crystal_density_diffrn 1.534
_exptl_crystal_description prism
_exptl_crystal_F_000 440
_exptl_crystal_size_max 0.20
_exptl_crystal_size_mid 0.10
_exptl_crystal_size_min 0.10
_refine_diff_density_max 0.406
_refine_diff_density_min -0.501
_refine_diff_density_rms 0.079
_refine_ls_extinction_coef 0.023(4)
_refine_ls_extinction_expression Fc^*^=kFc[1+0.001xFc^2^\l^3^/sin(2\q)]^-1/4^
_refine_ls_extinction_method SHELXL
_refine_ls_goodness_of_fit_ref 1.019
_refine_ls_hydrogen_treatment constr
_refine_ls_matrix_type full
_refine_ls_number_parameters 272
_refine_ls_number_reflns 3812
_refine_ls_number_restraints 0
_refine_ls_restrained_S_all 1.019
_refine_ls_R_factor_all 0.0700
_refine_ls_R_factor_gt 0.0567
_refine_ls_shift/su_max 0.000
_refine_ls_shift/su_mean 0.000
_refine_ls_structure_factor_coef Fsqd
_refine_ls_weighting_details 'w=1/[\s^2^(Fo^2^)+(0.0143P)^2^+0.3P] where P=(Fo^2^+2Fc^2^)/3'
_refine_ls_weighting_scheme calc
_refine_ls_wR_factor_gt 0.1351
_refine_ls_wR_factor_ref 0.1458
_reflns_Friedel_coverage 0.000
_reflns_number_gt 2997
_reflns_number_total 3812
_reflns_threshold_expression 'I > 2\s(I)'
_cod_data_source_file c7cc09466c2.cif
_cod_data_source_block 1
_cod_depositor_comments 'Adding full bibliography for 7121226--7121231.cif.'
_cod_database_code 7121226
_shelx_space_group_comment
;
The symmetry employed for this shelxl refinement is uniquely defined
by the following loop, which should always be used as a source of
symmetry information in preference to the above space-group names.
They are only intended as comments.
;
_shelx_estimated_absorpt_t_min 0.936
_shelx_estimated_absorpt_t_max 0.967
_shelxl_version_number 2014/6

loop_
_space_group_symop_operation_xyz
'x, y, z'
'-x, -y, -z'

loop_
_atom_site_label
_atom_site_type_symbol
_atom_site_fract_x
_atom_site_fract_y
_atom_site_fract_z
_atom_site_U_iso_or_equiv
_atom_site_adp_type
_atom_site_occupancy
_atom_site_site_symmetry_order
_atom_site_calc_flag
_atom_site_refinement_flags_posn
_atom_site_refinement_flags_adp
F1 F 0.19144(12) 0.20933(11) 0.16647(11) 0.0282(3) Uani 1 1 d . .
F2 F 0.33791(12) 0.35998(12) 0.07037(10) 0.0289(3) Uani 1 1 d . .
F3 F 0.22111(13) 0.42609(12) 0.22650(12) 0.0306(3) Uani 1 1 d . .
F4 F 0.60752(13) 0.27931(12) 0.02995(10) 0.0300(3) Uani 1 1 d . .
F5 F 0.43450(13) 0.11100(12) 0.07838(11) 0.0297(3) Uani 1 1 d . .
F6 F 0.67157(13) 0.11838(12) 0.12448(11) 0.0315(3) Uani 1 1 d . .
O1 O 0.65293(13) 0.47822(12) 0.39420(12) 0.0165(3) Uani 1 1 d . .
O2 O 0.51463(13) 0.25125(12) 0.46626(11) 0.0164(3) Uani 1 1 d . .
C1 C 0.72819(19) 0.15960(18) 0.40524(18) 0.0181(4) Uani 1 1 d . .
H1A H 0.7230 0.1115 0.4827 0.022 Uiso 1 1 calc R U
H1B H 0.7606 0.1008 0.3372 0.022 Uiso 1 1 calc R U
N2 N 0.84185(16) 0.29286(15) 0.43189(14) 0.0171(4) Uani 1 1 d . .
C3 C 0.8556(2) 0.37365(18) 0.32334(17) 0.0177(4) Uani 1 1 d . .
H3A H 0.8851 0.3198 0.2499 0.021 Uiso 1 1 calc R U
H3B H 0.9362 0.4599 0.3459 0.021 Uiso 1 1 calc R U
C3A C 0.7066(2) 0.40897(18) 0.28674(17) 0.0170(4) Uani 1 1 d . .
C4 C 0.6955(2) 0.50886(19) 0.18813(18) 0.0213(4) Uani 1 1 d . .
H4 H 0.7607 0.5309 0.1229 0.026 Uiso 1 1 calc R U
C5 C 0.5760(2) 0.55839(19) 0.21260(19) 0.0222(4) Uani 1 1 d . .
H5 H 0.5368 0.6217 0.1673 0.027 Uiso 1 1 calc R U
C6 C 0.5141(2) 0.49259(18) 0.32897(18) 0.0174(4) Uani 1 1 d . .
H6 H 0.4550 0.5467 0.3807 0.021 Uiso 1 1 calc R U
C6A C 0.4286(2) 0.33534(18) 0.28428(17) 0.0167(4) Uani 1 1 d . .
C7 C 0.3724(2) 0.25109(18) 0.39939(17) 0.0174(4) Uani 1 1 d . .
H7 H 0.3018 0.2904 0.4520 0.021 Uiso 1 1 calc R U
C8 C 0.3147(2) 0.09702(18) 0.35022(18) 0.0210(4) Uani 1 1 d . .
H8 H 0.2121 0.0451 0.3368 0.025 Uiso 1 1 calc R U
C9 C 0.4384(2) 0.05128(19) 0.33034(18) 0.0208(4) Uani 1 1 d . .
H9 H 0.4426 -0.0404 0.3012 0.025 Uiso 1 1 calc R U
C9A C 0.5723(2) 0.17751(17) 0.36437(17) 0.0167(4) Uani 1 1 d . .
C9B C 0.5688(2) 0.27514(18) 0.25359(17) 0.0159(4) Uani 1 1 d . .
C10 C 0.9880(2) 0.27150(19) 0.48143(18) 0.0191(4) Uani 1 1 d . .
H10A H 1.0678 0.3576 0.4807 0.023 Uiso 1 1 calc R U
H10B H 1.0145 0.1977 0.4248 0.023 Uiso 1 1 calc R U
C11 C 0.9852(2) 0.23135(18) 0.61640(18) 0.0185(4) Uani 1 1 d . .
C12 C 1.0818(2) 0.15262(19) 0.66006(19) 0.0220(4) Uani 1 1 d . .
H12 H 1.1460 0.1199 0.6037 0.026 Uiso 1 1 calc R U
C13 C 1.0854(2) 0.1213(2) 0.7860(2) 0.0265(5) Uani 1 1 d . .
H13 H 1.1530 0.0691 0.8150 0.032 Uiso 1 1 calc R U
C14 C 0.9898(2) 0.1667(2) 0.86851(19) 0.0275(5) Uani 1 1 d . .
H14 H 0.9912 0.1449 0.9538 0.033 Uiso 1 1 calc R U
C15 C 0.8921(2) 0.2442(2) 0.8254(2) 0.0266(5) Uani 1 1 d . .
H15 H 0.8266 0.2753 0.8815 0.032 Uiso 1 1 calc R U
C16 C 0.8899(2) 0.27639(19) 0.70079(19) 0.0220(4) Uani 1 1 d . .
H16 H 0.8229 0.3296 0.6725 0.026 Uiso 1 1 calc R U
C17 C 0.2969(2) 0.33048(19) 0.18580(18) 0.0201(4) Uani 1 1 d . .
C18 C 0.5700(2) 0.19733(19) 0.12221(18) 0.0219(4) Uani 1 1 d . .

loop_
_atom_site_aniso_label
_atom_site_aniso_U_11
_atom_site_aniso_U_22
_atom_site_aniso_U_33
_atom_site_aniso_U_23
_atom_site_aniso_U_13
_atom_site_aniso_U_12
F1 0.0216(6) 0.0269(6) 0.0308(7) 0.0075(5) -0.0050(5) -0.0044(5)
F2 0.0266(7) 0.0415(7) 0.0195(6) 0.0140(5) 0.0032(5) 0.0053(5)
F3 0.0241(7) 0.0346(7) 0.0360(7) 0.0038(5) 0.0004(5) 0.0134(5)
F4 0.0362(7) 0.0367(7) 0.0182(6) 0.0078(5) 0.0112(5) 0.0066(5)
F5 0.0268(7) 0.0314(6) 0.0246(6) -0.0064(5) 0.0011(5) -0.0015(5)
F6 0.0346(7) 0.0344(7) 0.0285(7) -0.0046(5) 0.0037(5) 0.0176(5)
O1 0.0163(7) 0.0151(6) 0.0178(7) 0.0040(5) 0.0046(5) 0.0018(5)
O2 0.0138(6) 0.0186(6) 0.0168(7) 0.0061(5) 0.0048(5) 0.0015(5)
C1 0.0154(9) 0.0149(9) 0.0238(10) 0.0073(7) 0.0034(7) 0.0006(7)
N2 0.0136(8) 0.0155(7) 0.0219(9) 0.0093(6) 0.0047(6) -0.0006(6)
C3 0.0154(9) 0.0176(9) 0.0198(9) 0.0073(7) 0.0060(7) 0.0002(7)
C3A 0.0192(9) 0.0156(9) 0.0165(9) 0.0058(7) 0.0082(7) 0.0015(7)
C4 0.0211(10) 0.0203(9) 0.0211(10) 0.0104(8) 0.0058(8) -0.0021(7)
C5 0.0221(10) 0.0189(9) 0.0251(10) 0.0117(8) 0.0011(8) 0.0004(7)
C6 0.0164(9) 0.0160(9) 0.0200(10) 0.0054(7) 0.0018(7) 0.0028(7)
C6A 0.0161(9) 0.0171(9) 0.0172(9) 0.0064(7) 0.0045(7) 0.0022(7)
C7 0.0127(9) 0.0211(9) 0.0188(9) 0.0071(7) 0.0046(7) 0.0023(7)
C8 0.0172(10) 0.0190(9) 0.0237(10) 0.0091(8) 0.0036(8) -0.0048(7)
C9 0.0205(10) 0.0140(9) 0.0252(10) 0.0063(7) 0.0015(8) -0.0023(7)
C9A 0.0173(9) 0.0137(8) 0.0186(9) 0.0051(7) 0.0057(7) 0.0003(7)
C9B 0.0139(9) 0.0178(9) 0.0166(9) 0.0054(7) 0.0047(7) 0.0023(7)
C10 0.0134(9) 0.0200(9) 0.0242(10) 0.0058(8) 0.0061(7) 0.0021(7)
C11 0.0139(9) 0.0169(9) 0.0228(10) 0.0056(7) 0.0035(7) -0.0016(7)
C12 0.0173(10) 0.0210(9) 0.0273(11) 0.0064(8) 0.0056(8) 0.0015(7)
C13 0.0224(10) 0.0253(10) 0.0309(12) 0.0112(9) -0.0021(9) 0.0022(8)
C14 0.0294(11) 0.0282(10) 0.0209(10) 0.0083(8) 0.0013(8) -0.0031(8)
C15 0.0259(11) 0.0267(10) 0.0256(11) 0.0052(8) 0.0093(9) 0.0006(8)
C16 0.0178(10) 0.0207(9) 0.0275(11) 0.0069(8) 0.0049(8) 0.0023(7)
C17 0.0189(10) 0.0200(9) 0.0215(10) 0.0072(8) 0.0049(8) 0.0023(7)
C18 0.0219(10) 0.0233(10) 0.0205(10) 0.0044(8) 0.0055(8) 0.0036(8)

loop_
_atom_type_symbol
_atom_type_description
_atom_type_scat_dispersion_real
_atom_type_scat_dispersion_imag
_atom_type_scat_source
C C 0.0070 0.0030 'International Tables Vol C Tables 4.2.6.8 and 6.1.1.4'
H H 0.0000 0.0000 'International Tables Vol C Tables 4.2.6.8 and 6.1.1.4'
N N 0.0130 0.0070 'International Tables Vol C Tables 4.2.6.8 and 6.1.1.4'
O O 0.0210 0.0120 'International Tables Vol C Tables 4.2.6.8 and 6.1.1.4'
F F 0.0330 0.0200 'International Tables Vol C Tables 4.2.6.8 and 6.1.1.4'

loop_
_geom_angle_atom_site_label_1
_geom_angle_atom_site_label_2
_geom_angle_atom_site_label_3
_geom_angle
C6 O1 C3A 97.01(14)
C7 O2 C9A 97.11(14)
N2 C1 C9A 112.22(14)
N2 C1 H1A 109.2
C9A C1 H1A 109.2
N2 C1 H1B 109.2
C9A C1 H1B 109.2
H1A C1 H1B 107.9
C3 N2 C10 112.51(13)
C3 N2 C1 113.33(14)
C10 N2 C1 110.32(13)
N2 C3 C3A 110.50(13)
N2 C3 H3A 109.6
C3A C3 H3A 109.6
N2 C3 H3B 109.6
C3A C3 H3B 109.6
H3A C3 H3B 108.1
O1 C3A C3 111.50(15)
O1 C3A C4 99.99(14)
C3 C3A C4 121.11(14)
O1 C3A C9B 100.19(12)
C3 C3A C9B 112.79(14)
C4 C3A C9B 108.57(15)
C5 C4 C3A 105.76(15)
C5 C4 H4 127.1
C3A C4 H4 127.1
C4 C5 C6 105.97(16)
C4 C5 H5 127.0
C6 C5 H5 127.0
O1 C6 C5 100.30(14)
O1 C6 C6A 101.77(13)
C5 C6 C6A 108.39(15)
O1 C6 H6 114.9
C5 C6 H6 114.9
C6A C6 H6 114.9
C17 C6A C9B 123.26(16)
C17 C6A C6 109.17(14)
C9B C6A C6 99.53(13)
C17 C6A C7 111.20(14)
C9B C6A C7 99.91(13)
C6 C6A C7 113.25(14)
O2 C7 C8 100.66(14)
O2 C7 C6A 100.93(12)
C8 C7 C6A 109.39(14)
O2 C7 H7 114.7
C8 C7 H7 114.7
C6A C7 H7 114.7
C9 C8 C7 105.68(15)
C9 C8 H8 127.2
C7 C8 H8 127.2
C8 C9 C9A 105.56(16)
C8 C9 H9 127.2
C9A C9 H9 127.2
O2 C9A C1 110.82(15)
O2 C9A C9 100.20(13)
C1 C9A C9 120.47(15)
O2 C9A C9B 101.49(13)
C1 C9A C9B 114.50(13)
C9 C9A C9B 106.86(15)
C18 C9B C6A 119.43(16)
C18 C9B C3A 113.34(14)
C6A C9B C3A 101.83(14)
C18 C9B C9A 111.69(14)
C6A C9B C9A 101.04(12)
C3A C9B C9A 108.22(15)
N2 C10 C11 112.39(14)
N2 C10 H10A 109.1
C11 C10 H10A 109.1
N2 C10 H10B 109.1
C11 C10 H10B 109.1
H10A C10 H10B 107.9
C12 C11 C16 118.51(17)
C12 C11 C10 120.50(16)
C16 C11 C10 120.95(16)
C11 C12 C13 120.79(18)
C11 C12 H12 119.6
C13 C12 H12 119.6
C14 C13 C12 119.99(19)
C14 C13 H13 120.0
C12 C13 H13 120.0
C13 C14 C15 119.58(18)
C13 C14 H14 120.2
C15 C14 H14 120.2
C16 C15 C14 120.35(18)
C16 C15 H15 119.8
C14 C15 H15 119.8
C15 C16 C11 120.78(18)
C15 C16 H16 119.6
C11 C16 H16 119.6
F2 C17 F1 106.28(16)
F2 C17 F3 106.02(14)
F1 C17 F3 105.22(14)
F2 C17 C6A 114.66(15)
F1 C17 C6A 114.85(15)
F3 C17 C6A 109.06(16)
F4 C18 F6 105.57(14)
F4 C18 F5 105.49(15)
F6 C18 F5 106.27(15)
F4 C18 C9B 114.51(15)
F6 C18 C9B 111.08(16)
F5 C18 C9B 113.26(15)

loop_
_geom_bond_atom_site_label_1
_geom_bond_atom_site_label_2
_geom_bond_distance
F1 C17 1.347(2)
F2 C17 1.343(2)
F3 C17 1.358(2)
F4 C18 1.348(2)
F5 C18 1.352(2)
F6 C18 1.349(2)
O1 C6 1.442(2)
O1 C3A 1.447(2)
O2 C7 1.432(2)
O2 C9A 1.444(2)
C1 N2 1.473(2)
C1 C9A 1.510(3)
C1 H1A 0.9900
C1 H1B 0.9900
N2 C3 1.465(2)
N2 C10 1.466(2)
C3 C3A 1.514(3)
C3 H3A 0.9900
C3 H3B 0.9900
C3A C4 1.529(2)
C3A C9B 1.598(2)
C4 C5 1.326(3)
C4 H4 0.9500
C5 C6 1.533(2)
C5 H5 0.9500
C6 C6A 1.594(3)
C6 H6 1.0000
C6A C17 1.524(3)
C6A C9B 1.572(3)
C6A C7 1.595(2)
C7 C8 1.534(3)
C7 H7 1.0000
C8 C9 1.331(3)
C8 H8 0.9500
C9 C9A 1.531(2)
C9 H9 0.9500
C9A C9B 1.603(2)
C9B C18 1.529(3)
C10 C11 1.523(2)
C10 H10A 0.9900
C10 H10B 0.9900
C11 C12 1.396(3)
C11 C16 1.401(3)
C12 C13 1.400(3)
C12 H12 0.9500
C13 C14 1.391(3)
C13 H13 0.9500
C14 C15 1.392(3)
C14 H14 0.9500
C15 C16 1.389(3)
C15 H15 0.9500
C16 H16 0.9500

loop_
_geom_torsion_atom_site_label_1
_geom_torsion_atom_site_label_2
_geom_torsion_atom_site_label_3
_geom_torsion_atom_site_label_4
_geom_torsion
C9A C1 N2 C3 -57.59(19)
C9A C1 N2 C10 175.22(14)
C10 N2 C3 C3A -172.55(15)
C1 N2 C3 C3A 61.41(19)
C6 O1 C3A C3 -178.71(13)
C6 O1 C3A C4 52.00(14)
C6 O1 C3A C9B -59.12(14)
N2 C3 C3A O1 54.63(18)
N2 C3 C3A C4 171.73(15)
N2 C3 C3A C9B -57.19(19)
O1 C3A C4 C5 -33.81(18)
C3 C3A C4 C5 -156.55(17)
C9B C3A C4 C5 70.59(19)
C3A C4 C5 C6 1.4(2)
C3A O1 C6 C5 -51.12(15)
C3A O1 C6 C6A 60.31(14)
C4 C5 C6 O1 31.49(19)
C4 C5 C6 C6A -74.70(19)
O1 C6 C6A C17 -166.19(13)
C5 C6 C6A C17 -61.02(18)
O1 C6 C6A C9B -35.86(15)
C5 C6 C6A C9B 69.31(17)
O1 C6 C6A C7 69.33(17)
C5 C6 C6A C7 174.50(14)
C9A O2 C7 C8 51.19(14)
C9A O2 C7 C6A -61.18(14)
C17 C6A C7 O2 171.07(14)
C9B C6A C7 O2 39.39(16)
C6 C6A C7 O2 -65.56(17)
C17 C6A C7 C8 65.54(19)
C9B C6A C7 C8 -66.13(17)
C6 C6A C7 C8 -171.09(14)
O2 C7 C8 C9 -31.70(17)
C6A C7 C8 C9 74.00(18)
C7 C8 C9 C9A -1.19(19)
C7 O2 C9A C1 179.85(12)
C7 O2 C9A C9 -51.86(15)
C7 O2 C9A C9B 57.85(14)
N2 C1 C9A O2 -64.55(18)
N2 C1 C9A C9 179.13(15)
N2 C1 C9A C9B 49.5(2)
C8 C9 C9A O2 33.39(18)
C8 C9 C9A C1 155.05(16)
C8 C9 C9A C9B -72.03(18)
C17 C6A C9B C18 -5.0(2)
C6 C6A C9B C18 -125.58(16)
C7 C6A C9B C18 118.60(16)
C17 C6A C9B C3A 120.64(17)
C6 C6A C9B C3A 0.08(15)
C7 C6A C9B C3A -115.74(14)
C17 C6A C9B C9A -127.87(16)
C6 C6A C9B C9A 111.57(14)
C7 C6A C9B C9A -4.25(16)
O1 C3A C9B C18 164.94(14)
C3 C3A C9B C18 -76.42(19)
C4 C3A C9B C18 60.67(19)
O1 C3A C9B C6A 35.36(16)
C3 C3A C9B C6A 154.00(14)
C4 C3A C9B C6A -68.91(16)
O1 C3A C9B C9A -70.59(16)
C3 C3A C9B C9A 48.05(18)
C4 C3A C9B C9A -174.86(14)
O2 C9A C9B C18 -159.57(14)
C1 C9A C9B C18 81.02(19)
C9 C9A C9B C18 -55.06(18)
O2 C9A C9B C6A -31.51(16)
C1 C9A C9B C6A -150.93(15)
C9 C9A C9B C6A 72.99(16)
O2 C9A C9B C3A 74.99(15)
C1 C9A C9B C3A -44.42(19)
C9 C9A C9B C3A 179.49(13)
C3 N2 C10 C11 161.11(15)
C1 N2 C10 C11 -71.25(19)
N2 C10 C11 C12 152.86(16)
N2 C10 C11 C16 -29.4(2)
C16 C11 C12 C13 -1.1(3)
C10 C11 C12 C13 176.72(16)
C11 C12 C13 C14 1.2(3)
C12 C13 C14 C15 -0.6(3)
C13 C14 C15 C16 -0.1(3)
C14 C15 C16 C11 0.1(3)
C12 C11 C16 C15 0.4(3)
C10 C11 C16 C15 -177.37(17)
C9B C6A C17 F2 -41.9(2)
C6 C6A C17 F2 74.02(19)
C7 C6A C17 F2 -160.31(14)
C9B C6A C17 F1 81.6(2)
C6 C6A C17 F1 -162.43(14)
C7 C6A C17 F1 -36.8(2)
C9B C6A C17 F3 -160.61(14)
C6 C6A C17 F3 -44.65(17)
C7 C6A C17 F3 81.02(17)
C6A C9B C18 F4 79.36(19)
C3A C9B C18 F4 -40.6(2)
C9A C9B C18 F4 -163.19(14)
C6A C9B C18 F6 -161.18(14)
C3A C9B C18 F6 78.84(18)
C9A C9B C18 F6 -43.73(19)
C6A C9B C18 F5 -41.7(2)
C3A C9B C18 F5 -161.66(15)
C9A C9B C18 F5 75.78(19)
